data_2237902
loop_
_publ_author_name
'Paramasivam, S.'
'Srinivasan, J.'
'Seshadri, P. R.'
'Bakthadoss, M.'

_publ_section_title
;
 <i>rac</i>-Methyl
 3-(2-methoxyphenyl)-3a,4-dihydro-3<i>H</i>-chromeno[4,3-<i>c</i>]isoxazole-3a-carboxylate
;
_journal_coeditor_code IS5259
_journal_issue 5
_journal_name_full 'Acta Crystallographica Section E'
_journal_page_first o664
_journal_paper_doi 10.1107/S1600536813008635
_journal_volume 69
_journal_year 2013
_chemical_formula_iupac 'C19 H17 N O5'
_chemical_formula_moiety 'C19 H17 N O5'
_chemical_formula_sum 'C19 H17 N O5'
_chemical_formula_weight 339.34
_chemical_name_systematic
'<i>rac</i>-Methyl 3-(2-methoxyphenyl)-3a,4-dihydro-3<i>H</i>-chromeno[4,3-<i>c</i>]isoxazole-3a-carboxylate'
_space_group_IT_number 2
_symmetry_cell_setting triclinic
_symmetry_space_group_name_Hall '-P 1'
_symmetry_space_group_name_H-M 'P -1'
_atom_sites_solution_hydrogens geom
_atom_sites_solution_primary direct
_atom_sites_solution_secondary difmap
_audit_creation_method SHELXL-97
_cell_angle_alpha 81.308(2)
_cell_angle_beta 67.801(2)
_cell_angle_gamma 69.085(2)
_cell_formula_units_Z 2
_cell_length_a 9.4804(4)
_cell_length_b 9.6401(4)
_cell_length_c 10.7013(5)
_cell_measurement_reflns_used 3462
_cell_measurement_temperature 298(2)
_cell_measurement_theta_max 26.40
_cell_measurement_theta_min 2.06
_cell_volume 845.71(7)
_computing_cell_refinement 'SAINT (Bruker, 2008)'
_computing_data_collection 'APEX2 (Bruker, 2008)'
_computing_data_reduction 'SAINT (Bruker, 2008)'
_computing_molecular_graphics 'ORTEP-3 for Windows (Farrugia, 2012) and PLATON (Spek, 2009)'
_computing_publication_material 'SHELXL97 (Sheldrick, 2008), PLATON (Spek, 2009) and publCIF (Westrip, 2010)'
_computing_structure_refinement 'SHELXL97 (Sheldrick, 2008)'
_computing_structure_solution 'SHELXS97 (Sheldrick, 2008)'
_diffrn_ambient_temperature 298(2)
_diffrn_measured_fraction_theta_full 0.998
_diffrn_measured_fraction_theta_max 0.998
_diffrn_measurement_device_type 'Bruker SMART APEXII area-detector'
_diffrn_measurement_method '\w and \f scans'
_diffrn_radiation_monochromator graphite
_diffrn_radiation_source 'fine-focus sealed tube'
_diffrn_radiation_type MoK\a
_diffrn_radiation_wavelength 0.71073
_diffrn_reflns_av_R_equivalents 0.0297
_diffrn_reflns_av_sigmaI/netI 0.0194
_diffrn_reflns_limit_h_max 11
_diffrn_reflns_limit_h_min -11
_diffrn_reflns_limit_k_max 12
_diffrn_reflns_limit_k_min -11
_diffrn_reflns_limit_l_max 13
_diffrn_reflns_limit_l_min -13
_diffrn_reflns_number 12631
_diffrn_reflns_theta_full 26.40
_diffrn_reflns_theta_max 26.40
_diffrn_reflns_theta_min 2.06
_exptl_absorpt_coefficient_mu 0.097
_exptl_absorpt_correction_T_max 0.9808
_exptl_absorpt_correction_T_min 0.9714
_exptl_absorpt_correction_type multi-scan
_exptl_absorpt_process_details '(<i>SADABS</i>; Bruker, 2008)'
_exptl_crystal_colour Colourless
_exptl_crystal_density_diffrn 1.333
_exptl_crystal_density_method 'not measured'
_exptl_crystal_description block
_exptl_crystal_F_000 356
_exptl_crystal_size_max 0.30
_exptl_crystal_size_mid 0.25
_exptl_crystal_size_min 0.20
_refine_diff_density_max 0.216
_refine_diff_density_min -0.185
_refine_ls_extinction_coef 0.093(6)
_refine_ls_extinction_expression Fc^*^=kFc[1+0.001xFc^2^\l^3^/sin(2\q)]^-1/4^
_refine_ls_extinction_method 'SHELXL97 (Sheldrick, 2008)'
_refine_ls_goodness_of_fit_ref 1.037
_refine_ls_hydrogen_treatment constr
_refine_ls_matrix_type full
_refine_ls_number_parameters 229
_refine_ls_number_reflns 3462
_refine_ls_number_restraints 0
_refine_ls_restrained_S_all 1.037
_refine_ls_R_factor_all 0.0457
_refine_ls_R_factor_gt 0.0400
_refine_ls_shift/su_max 0.000
_refine_ls_shift/su_mean 0.000
_refine_ls_structure_factor_coef Fsqd
_refine_ls_weighting_details 'calc w=1/[\s^2^(Fo^2^)+(0.0548P)^2^+0.1820P] where P=(Fo^2^+2Fc^2^)/3'
_refine_ls_weighting_scheme calc
_refine_ls_wR_factor_gt 0.1063
_refine_ls_wR_factor_ref 0.1123
_reflns_number_gt 3012
_reflns_number_total 3462
_reflns_threshold_expression I>2sigma(I)
_cod_data_source_file is5259.cif
_cod_data_source_block I
_cod_original_cell_volume 845.71(6)
_cod_database_code 2237902
_cod_database_fobs_code 2237902

loop_
_symmetry_equiv_pos_as_xyz
'x, y, z'
'-x, -y, -z'

loop_
_atom_site_type_symbol
_atom_site_label
_atom_site_fract_x
_atom_site_fract_y
_atom_site_fract_z
_atom_site_U_iso_or_equiv
_atom_site_adp_type
_atom_site_calc_flag
_atom_site_refinement_flags
_atom_site_occupancy
_atom_site_symmetry_multiplicity
C C1 0.76808(16) 0.07314(16) 0.63411(13) 0.0495(3) Uani d . 1 1
C C2 0.7901(2) -0.0399(2) 0.55433(17) 0.0684(5) Uani d . 1 1
H H2 0.8490 -0.1376 0.5680 0.082 Uiso calc R 1 1
C C3 0.7231(2) -0.0043(3) 0.4548(2) 0.0868(7) Uani d . 1 1
H H3 0.7355 -0.0791 0.4021 0.104 Uiso calc R 1 1
C C4 0.6378(3) 0.1410(3) 0.4322(2) 0.0881(6) Uani d . 1 1
H H4 0.5961 0.1633 0.3630 0.106 Uiso calc R 1 1
C C5 0.6143(2) 0.2526(2) 0.51121(16) 0.0660(4) Uani d . 1 1
H H5 0.5564 0.3500 0.4957 0.079 Uiso calc R 1 1
C C6 0.67764(16) 0.21950(16) 0.61527(13) 0.0471(3) Uani d . 1 1
C C7 0.65159(14) 0.32946(14) 0.70800(12) 0.0408(3) Uani d . 1 1
C C8 0.70310(13) 0.27662(13) 0.82869(12) 0.0364(3) Uani d . 1 1
C C9 0.86085(15) 0.14797(14) 0.78248(14) 0.0441(3) Uani d . 1 1
H H9A 0.9423 0.1821 0.7119 0.053 Uiso calc R 1 1
H H9B 0.8986 0.1103 0.8575 0.053 Uiso calc R 1 1
C C10 0.57037(15) 0.22930(13) 0.94184(12) 0.0402(3) Uani d . 1 1
C C11 0.5050(2) 0.09585(19) 1.14593(15) 0.0660(4) Uani d . 1 1
H H11A 0.4436 0.1773 1.2068 0.099 Uiso calc R 1 1
H H11B 0.5573 0.0116 1.1917 0.099 Uiso calc R 1 1
H H11C 0.4343 0.0707 1.1153 0.099 Uiso calc R 1 1
C C12 0.70663(14) 0.42463(13) 0.86467(12) 0.0385(3) Uani d . 1 1
H H12 0.6616 0.4354 0.9629 0.046 Uiso calc R 1 1
C C13 0.87197(14) 0.44101(14) 0.81075(13) 0.0410(3) Uani d . 1 1
C C14 0.92427(19) 0.51937(18) 0.69297(15) 0.0559(4) Uani d . 1 1
H H14 0.8557 0.5657 0.6447 0.067 Uiso calc R 1 1
C C15 1.0783(2) 0.5294(2) 0.64626(18) 0.0781(5) Uani d . 1 1
H H15 1.1132 0.5817 0.5667 0.094 Uiso calc R 1 1
C C16 1.1786(2) 0.4619(3) 0.7180(2) 0.0845(6) Uani d . 1 1
H H16 1.2815 0.4692 0.6866 0.101 Uiso calc R 1 1
C C17 1.12966(19) 0.3833(2) 0.8361(2) 0.0708(5) Uani d . 1 1
H H17 1.1990 0.3378 0.8837 0.085 Uiso calc R 1 1
C C18 0.97535(16) 0.37288(15) 0.88296(15) 0.0493(3) Uani d . 1 1
C C19 1.0138(3) 0.2223(2) 1.0745(2) 0.0877(6) Uani d . 1 1
H H19A 1.1042 0.1442 1.0219 0.132 Uiso calc R 1 1
H H19B 0.9531 0.1807 1.1551 0.132 Uiso calc R 1 1
H H19C 1.0517 0.2909 1.0983 0.132 Uiso calc R 1 1
N N1 0.59522(14) 0.47046(13) 0.69528(12) 0.0500(3) Uani d . 1 1
O O1 0.83574(12) 0.03193(10) 0.73258(10) 0.0533(3) Uani d . 1 1
O O2 0.59926(11) 0.53548(10) 0.80421(10) 0.0503(3) Uani d . 1 1
O O3 0.43272(12) 0.27371(14) 0.94996(11) 0.0638(3) Uani d . 1 1
O O4 0.62574(12) 0.13826(11) 1.03084(10) 0.0543(3) Uani d . 1 1
O O5 0.91320(14) 0.29842(12) 0.99727(11) 0.0631(3) Uani d . 1 1

loop_
_atom_site_aniso_label
_atom_site_aniso_U_11
_atom_site_aniso_U_22
_atom_site_aniso_U_33
_atom_site_aniso_U_12
_atom_site_aniso_U_13
_atom_site_aniso_U_23
C1 0.0439(7) 0.0600(8) 0.0443(7) -0.0261(6) -0.0036(6) -0.0086(6)
C2 0.0591(9) 0.0735(10) 0.0691(10) -0.0301(8) -0.0017(8) -0.0262(8)
C3 0.0716(12) 0.1236(18) 0.0755(12) -0.0442(13) -0.0075(10) -0.0495(12)
C4 0.0765(13) 0.137(2) 0.0656(11) -0.0388(13) -0.0267(10) -0.0296(12)
C5 0.0616(10) 0.0929(12) 0.0524(8) -0.0310(9) -0.0235(7) -0.0032(8)
C6 0.0423(7) 0.0615(8) 0.0412(6) -0.0252(6) -0.0105(5) -0.0016(6)
C7 0.0331(6) 0.0483(7) 0.0433(6) -0.0173(5) -0.0140(5) 0.0041(5)
C8 0.0310(6) 0.0381(6) 0.0404(6) -0.0124(5) -0.0122(5) 0.0005(5)
C9 0.0371(6) 0.0408(6) 0.0520(7) -0.0090(5) -0.0155(5) -0.0037(5)
C10 0.0419(7) 0.0419(6) 0.0416(6) -0.0195(5) -0.0139(5) -0.0018(5)
C11 0.0900(12) 0.0707(10) 0.0456(8) -0.0495(9) -0.0156(8) 0.0110(7)
C12 0.0333(6) 0.0377(6) 0.0448(6) -0.0116(5) -0.0146(5) 0.0010(5)
C13 0.0363(6) 0.0436(6) 0.0462(6) -0.0167(5) -0.0138(5) -0.0025(5)
C14 0.0581(9) 0.0685(9) 0.0499(7) -0.0350(7) -0.0172(7) 0.0043(7)
C15 0.0699(11) 0.1101(15) 0.0617(10) -0.0595(11) -0.0034(9) -0.0006(9)
C16 0.0441(9) 0.1152(16) 0.0962(14) -0.0423(10) -0.0056(9) -0.0179(12)
C17 0.0447(8) 0.0802(11) 0.0975(13) -0.0169(8) -0.0346(9) -0.0135(10)
C18 0.0436(7) 0.0501(7) 0.0605(8) -0.0152(6) -0.0242(6) -0.0034(6)
C19 0.1082(16) 0.0698(11) 0.0944(14) -0.0083(11) -0.0694(13) 0.0104(10)
N1 0.0463(6) 0.0503(6) 0.0596(7) -0.0170(5) -0.0276(5) 0.0080(5)
O1 0.0579(6) 0.0407(5) 0.0587(6) -0.0131(4) -0.0190(5) -0.0054(4)
O2 0.0451(5) 0.0388(5) 0.0712(6) -0.0086(4) -0.0302(5) 0.0000(4)
O3 0.0389(5) 0.0922(8) 0.0632(6) -0.0304(5) -0.0169(5) 0.0098(6)
O4 0.0582(6) 0.0577(6) 0.0492(5) -0.0273(5) -0.0190(5) 0.0140(4)
O5 0.0719(7) 0.0639(6) 0.0685(7) -0.0266(6) -0.0434(6) 0.0168(5)

loop_
_atom_type_symbol
_atom_type_description
_atom_type_scat_dispersion_real
_atom_type_scat_dispersion_imag
_atom_type_scat_source
C C 0.0033 0.0016 'International Tables Vol C Tables 4.2.6.8 and 6.1.1.4'
H H 0.0000 0.0000 'International Tables Vol C Tables 4.2.6.8 and 6.1.1.4'
N N 0.0061 0.0033 'International Tables Vol C Tables 4.2.6.8 and 6.1.1.4'
O O 0.0106 0.0060 'International Tables Vol C Tables 4.2.6.8 and 6.1.1.4'

loop_
_geom_angle_atom_site_label_1
_geom_angle_atom_site_label_2
_geom_angle_atom_site_label_3
_geom_angle
O1 C1 C2 116.64(14)
O1 C1 C6 122.61(12)
C2 C1 C6 120.73(15)
C3 C2 C1 118.83(18)
C3 C2 H2 120.6
C1 C2 H2 120.6
C2 C3 C4 120.97(17)
C2 C3 H3 119.5
C4 C3 H3 119.5
C5 C4 C3 120.49(18)
C5 C4 H4 119.8
C3 C4 H4 119.8
C4 C5 C6 119.91(19)
C4 C5 H5 120.0
C6 C5 H5 120.0
C1 C6 C5 119.02(14)
C1 C6 C7 117.43(12)
C5 C6 C7 123.53(14)
N1 C7 C6 126.69(12)
N1 C7 C8 114.75(11)
C6 C7 C8 118.48(11)
C7 C8 C9 106.98(10)
C7 C8 C10 109.18(9)
C9 C8 C10 112.00(10)
C7 C8 C12 99.03(9)
C9 C8 C12 118.65(10)
C10 C8 C12 109.87(9)
O1 C9 C8 109.50(10)
O1 C9 H9A 109.8
C8 C9 H9A 109.8
O1 C9 H9B 109.8
C8 C9 H9B 109.8
H9A C9 H9B 108.2
O3 C10 O4 124.43(12)
O3 C10 C8 123.42(12)
O4 C10 C8 112.11(10)
O4 C11 H11A 109.5
O4 C11 H11B 109.5
H11A C11 H11B 109.5
O4 C11 H11C 109.5
H11A C11 H11C 109.5
H11B C11 H11C 109.5
O2 C12 C13 110.92(10)
O2 C12 C8 102.91(9)
C13 C12 C8 114.29(10)
O2 C12 H12 109.5
C13 C12 H12 109.5
C8 C12 H12 109.5
C14 C13 C18 119.30(12)
C14 C13 C12 122.56(12)
C18 C13 C12 118.14(11)
C13 C14 C15 120.48(16)
C13 C14 H14 119.8
C15 C14 H14 119.8
C16 C15 C14 119.62(16)
C16 C15 H15 120.2
C14 C15 H15 120.2
C15 C16 C17 121.24(15)
C15 C16 H16 119.4
C17 C16 H16 119.4
C16 C17 C18 119.23(16)
C16 C17 H17 120.4
C18 C17 H17 120.4
O5 C18 C17 124.89(14)
O5 C18 C13 114.98(12)
C17 C18 C13 120.13(15)
O5 C19 H19A 109.5
O5 C19 H19B 109.5
H19A C19 H19B 109.5
O5 C19 H19C 109.5
H19A C19 H19C 109.5
H19B C19 H19C 109.5
C7 N1 O2 107.98(10)
C1 O1 C9 116.02(10)
N1 O2 C12 108.84(9)
C10 O4 C11 115.35(12)
C18 O5 C19 118.13(14)

loop_
_geom_bond_atom_site_label_1
_geom_bond_atom_site_label_2
_geom_bond_distance
C1 O1 1.3718(17)
C1 C2 1.394(2)
C1 C6 1.395(2)
C2 C3 1.379(3)
C2 H2 0.9300
C3 C4 1.382(3)
C3 H3 0.9300
C4 C5 1.372(3)
C4 H4 0.9300
C5 C6 1.402(2)
C5 H5 0.9300
C6 C7 1.4544(19)
C7 N1 1.2775(17)
C7 C8 1.5053(16)
C8 C9 1.5237(16)
C8 C10 1.5327(16)
C8 C12 1.5476(16)
C9 O1 1.4352(16)
C9 H9A 0.9700
C9 H9B 0.9700
C10 O3 1.1918(15)
C10 O4 1.3225(15)
C11 O4 1.4531(17)
C11 H11A 0.9600
C11 H11B 0.9600
C11 H11C 0.9600
C12 O2 1.4521(15)
C12 C13 1.5102(16)
C12 H12 0.9800
C13 C14 1.3829(19)
C13 C18 1.3959(18)
C14 C15 1.388(2)
C14 H14 0.9300
C15 C16 1.370(3)
C15 H15 0.9300
C16 C17 1.380(3)
C16 H16 0.9300
C17 C18 1.392(2)
C17 H17 0.9300
C18 O5 1.3604(18)
C19 O5 1.4296(19)
C19 H19A 0.9600
C19 H19B 0.9600
C19 H19C 0.9600
N1 O2 1.4229(15)

loop_
_geom_hbond_atom_site_label_D
_geom_hbond_atom_site_label_H
_geom_hbond_atom_site_label_A
_geom_hbond_site_symmetry_A
_geom_hbond_distance_DH
_geom_hbond_distance_HA
_geom_hbond_distance_DA
_geom_hbond_angle_DHA
C17 H17 O3 1_655 0.93 2.42 3.3084(19) 159

loop_
_geom_torsion_atom_site_label_1
_geom_torsion_atom_site_label_2
_geom_torsion_atom_site_label_3
_geom_torsion_atom_site_label_4
_geom_torsion
O1 C1 C2 C3 179.39(14)
C6 C1 C2 C3 1.0(2)
C1 C2 C3 C4 1.1(3)
C2 C3 C4 C5 -1.8(3)
C3 C4 C5 C6 0.3(3)
O1 C1 C6 C5 179.24(12)
C2 C1 C6 C5 -2.5(2)
O1 C1 C6 C7 -2.07(18)
C2 C1 C6 C7 176.20(12)
C4 C5 C6 C1 1.8(2)
C4 C5 C6 C7 -176.77(15)
C1 C6 C7 N1 168.16(12)
C5 C6 C7 N1 -13.2(2)
C1 C6 C7 C8 -8.22(17)
C5 C6 C7 C8 170.40(12)
N1 C7 C8 C9 -138.72(11)
C6 C7 C8 C9 38.09(14)
N1 C7 C8 C10 99.88(12)
C6 C7 C8 C10 -83.31(13)
N1 C7 C8 C12 -14.94(13)
C6 C7 C8 C12 161.87(10)
C7 C8 C9 O1 -59.44(13)
C10 C8 C9 O1 60.16(13)
C12 C8 C9 O1 -170.16(10)
C7 C8 C10 O3 -23.21(17)
C9 C8 C10 O3 -141.51(13)
C12 C8 C10 O3 84.40(15)
C7 C8 C10 O4 158.97(10)
C9 C8 C10 O4 40.67(14)
C12 C8 C10 O4 -93.43(12)
C7 C8 C12 O2 22.79(11)
C9 C8 C12 O2 137.86(11)
C10 C8 C12 O2 -91.49(11)
C7 C8 C12 C13 -97.56(11)
C9 C8 C12 C13 17.51(15)
C10 C8 C12 C13 148.16(10)
O2 C12 C13 C14 -17.90(17)
C8 C12 C13 C14 97.88(15)
O2 C12 C13 C18 162.62(11)
C8 C12 C13 C18 -81.60(14)
C18 C13 C14 C15 0.5(2)
C12 C13 C14 C15 -178.98(14)
C13 C14 C15 C16 -0.4(3)
C14 C15 C16 C17 0.3(3)
C15 C16 C17 C18 -0.1(3)
C16 C17 C18 O5 179.75(16)
C16 C17 C18 C13 0.2(2)
C14 C13 C18 O5 -179.97(12)
C12 C13 C18 O5 -0.47(18)
C14 C13 C18 C17 -0.4(2)
C12 C13 C18 C17 179.12(13)
C6 C7 N1 O2 -176.52(11)
C8 C7 N1 O2 -0.02(14)
C2 C1 O1 C9 159.71(12)
C6 C1 O1 C9 -21.95(17)
C8 C9 O1 C1 53.68(14)
C7 N1 O2 C12 16.69(13)
C13 C12 O2 N1 97.46(11)
C8 C12 O2 N1 -25.18(12)
O3 C10 O4 C11 -1.54(19)
C8 C10 O4 C11 176.26(11)
C17 C18 O5 C19 -1.3(2)
C13 C18 O5 C19 178.27(14)
